data_4318371
loop_
_publ_author_name
'Koji Abe'
'Kanako Matsufuji'
'Masaaki Ohba'
'Hisashi \=Okawa'

_publ_contact_author_address
;
Dept. of Chem., Fac. of Sci., Kyushu Univ., Hakozaki 6-10-1, Higashi-ku,
Fukuoka 812-8581, JAPAN
;
_publ_contact_author_email ' okawascc@mbox.nc.kyushu-u.ac.jp '
_publ_contact_author_fax ' +81-92-642-2598 '
_publ_contact_author_name ' Hisashi Okawa'
_publ_contact_author_phone ' +81-92-642-2596 '
_publ_section_title
;
 Site Specificity of Metal Ions in Heterodinuclear Complexes Derived from
 an "End-Off" Compartmental Ligand
;
_journal_name_full 'Inorganic Chemistry'
_journal_page_first 4461
_journal_page_last 4467
_journal_paper_doi 10.1021/ic020002f
_journal_volume 41
_journal_year 2002
_chemical_formula_sum 'C56 H71 Cl3 Cu4 N10 O21'
_chemical_formula_weight 1580.78
_space_group_IT_number 14
_symmetry_cell_setting monoclinic
_symmetry_Int_Tables_number 14
_symmetry_space_group_name_Hall '-P 2yn'
_symmetry_space_group_name_H-M 'P 1 21/n 1'
_cell_angle_alpha 90
_cell_angle_beta 100.10(2)
_cell_angle_gamma 90
_cell_formula_units_Z 4
_cell_length_a 15.397(5)
_cell_length_b 12.626(7)
_cell_length_c 34.955(6)
_cell_measurement_reflns_used 25
_cell_measurement_temperature 296.2
_cell_measurement_theta_max 15.0
_cell_measurement_theta_min 14.9
_cell_volume 6690(4)
_computing_cell_refinement 'MSC/AFC Diffractometer Control'
_computing_data_collection 'MSC/AFC Diffractometer Control'
_computing_data_reduction 'teXsan Ver. 1.11'
_computing_publication_material 'teXsan Ver. 1.11'
_computing_structure_refinement 'teXsan Ver. 1.10'
_computing_structure_solution SIR92
_diffrn_measured_fraction_theta_full 1.0260
_diffrn_measured_fraction_theta_max 1.0260
_diffrn_measurement_device_type 'Rigaku AFC7R'
_diffrn_measurement_method \w-2\q
_diffrn_radiation_type 'Mo K\a'
_diffrn_radiation_wavelength 0.7107
_diffrn_reflns_av_R_equivalents 0.037
_diffrn_reflns_limit_h_max 20
_diffrn_reflns_limit_h_min 0
_diffrn_reflns_limit_k_max 16
_diffrn_reflns_limit_k_min 0
_diffrn_reflns_limit_l_max 44
_diffrn_reflns_limit_l_min -45
_diffrn_reflns_number 16661
_diffrn_reflns_theta_full 27.57
_diffrn_reflns_theta_max 27.57
_diffrn_standards_decay_% 0.78
_diffrn_standards_interval_count 150
_diffrn_standards_number 3
_exptl_absorpt_coefficient_mu 1.454
_exptl_absorpt_correction_T_max 1.000
_exptl_absorpt_correction_T_min 0.739
_exptl_absorpt_correction_type psi-scan
_exptl_absorpt_process_details '(North, Phillips & Mathews, 1968)'
_exptl_crystal_colour green
_exptl_crystal_density_diffrn 1.569
_exptl_crystal_density_method 'not measured'
_exptl_crystal_description prismatic
_exptl_crystal_size_max 0.400
_exptl_crystal_size_mid 0.200
_exptl_crystal_size_min 0.100
_refine_diff_density_max 1.09
_refine_diff_density_min -1.08
_refine_ls_extinction_method none
_refine_ls_goodness_of_fit_ref 1.225
_refine_ls_hydrogen_treatment noref
_refine_ls_number_parameters 847
_refine_ls_number_reflns 8977
_refine_ls_R_factor_gt 0.0578
_refine_ls_shift/su_max 0.2422
_refine_ls_structure_factor_coef F
_refine_ls_weighting_details 'w = 1/[\s^2^(Fo) + 0.00314|Fo|^2^]'
_refine_ls_weighting_scheme calc
_refine_ls_wR_factor_ref 0.0844
_reflns_number_gt 8977
_reflns_number_total 15880
_reflns_threshold_expression F^2^>3.0\s(F^2^)
_cod_data_source_file ic020002f_8.cif
_cod_data_source_block '[Cu(L)(AcO)2]ClO4(9)'
_cod_depositor_comments
;

2020-09-02
Z value and formula fixed to values more according to usual
chemical conventions.                 miguel
;
_cod_original_formula_weight 790.39
_cod_original_formula_units_Z 8
_cod_original_cell_volume 6690(3)
_cod_original_formula_sum 'C28 H35.50 Cl1.50 Cu2 N5 O10.50 '
_cod_database_code 4318371

loop_
_symmetry_equiv_pos_as_xyz
x,y,z
1/2-x,1/2+y,1/2-z
-x,-y,-z
1/2+x,1/2-y,1/2+z

loop_
_atom_site_label
_atom_site_type_symbol
_atom_site_fract_x
_atom_site_fract_y
_atom_site_fract_z
_atom_site_U_iso_or_equiv
_atom_site_adp_type
_atom_site_occupancy
_atom_site_calc_flag
_atom_site_refinement_flags
_atom_site_disorder_assembly
_atom_site_disorder_group
Cu(1) Cu 0.18379(4) 0.39364(5) 0.41907(2) 0.0401(2) Uani 1.00 d . . .
Cu(2) Cu 0.41794(4) 0.39160(5) 0.45288(2) 0.0368(2) Uani 1.00 d . . .
Cu(3) Cu 0.05202(5) 0.08142(5) 0.37013(2) 0.0397(2) Uani 1.00 d . . .
Cu(4) Cu -0.04953(5) 0.05640(5) 0.27243(2) 0.0414(2) Uani 1.00 d . . .
Cl(1) Cl -0.3341(1) 0.2109(1) 0.12877(5) 0.0550(4) Uani 1.00 d . . .
Cl(2) Cl 0.1893(1) 0.7218(2) 0.50880(5) 0.0614(5) Uani 1.00 d . . .
Cl(3) Cl 0.5434(2) 0.0434(2) 0.6299(1) 0.113(1) Uani 1.00 d . . .
O(1) O 0.2827(2) 0.3158(3) 0.4478(1) 0.040(1) Uani 1.00 d . . .
O(2) O 0.2606(3) 0.4929(3) 0.3942(1) 0.045(1) Uani 1.00 d . . .
O(3) O 0.3790(3) 0.5337(3) 0.4383(1) 0.044(1) Uani 1.00 d . . .
O(4) O 0.1485(3) 0.2516(3) 0.3810(1) 0.050(1) Uani 1.00 d . . .
O(5) O 0.1543(3) 0.1072(3) 0.3457(1) 0.048(1) Uani 1.00 d . . .
O(6) O -0.0206(3) 0.1527(3) 0.3277(1) 0.040(1) Uani 1.00 d . . .
O(7) O 0.0006(3) -0.0680(3) 0.3010(1) 0.050(1) Uani 1.00 d . . .
O(8) O -0.0515(4) -0.1500(4) 0.2462(1) 0.078(2) Uani 1.00 d . . .
O(9) O -0.3637(4) 0.1604(6) 0.1601(2) 0.092(2) Uani 1.00 d . . .
O(10) O -0.3469(5) 0.1446(5) 0.0961(2) 0.098(2) Uani 1.00 d . . .
O(11) O -0.3808(5) 0.3080(6) 0.1193(2) 0.117(3) Uani 1.00 d . . .
O(12) O -0.2433(3) 0.2353(4) 0.1400(1) 0.066(1) Uani 1.00 d . . .
O(13) O 0.2391(6) 0.729(1) 0.4820(2) 0.187(5) Uani 1.00 d . . .
O(14) O 0.2356(5) 0.7150(8) 0.5457(2) 0.140(3) Uani 1.00 d . . .
O(15) O 0.1074(6) 0.7680(8) 0.5029(3) 0.169(4) Uani 1.00 d . . .
O(16) O 0.1661(9) 0.6135(9) 0.5050(5) 0.255(7) Uani 1.00 d . . .
O(17) O 0.596(1) 0.1199(9) 0.6332(5) 0.286(8) Uani 1.00 d . . .
O(18) O 0.582(1) -0.032(1) 0.6457(7) 0.38(1) Uani 1.00 d . . .
O(19) O 0.4809(9) 0.077(1) 0.6474(3) 0.262(7) Uani 1.00 d . . .
O(20) O 0.513(1) 0.021(1) 0.5907(5) 0.32(1) Uani 1.00 d . . .
O(21) O 0.755(1) 0.090(1) 0.6733(5) 0.31(1) Uani 1.00 d . . .
N(1) N 0.1116(3) 0.3717(4) 0.4589(2) 0.053(2) Uani 1.00 d . . .
N(2) N 0.0771(3) 0.4772(4) 0.3911(2) 0.051(1) Uani 1.00 d . . .
N(3) N 0.4802(3) 0.2554(4) 0.4716(1) 0.040(1) Uani 1.00 d . . .
N(4) N 0.4663(3) 0.3588(4) 0.4042(1) 0.045(1) Uani 1.00 d . . .
N(5) N 0.4137(3) 0.4115(3) 0.5091(1) 0.039(1) Uani 1.00 d . . .
N(6) N -0.0397(3) 0.0847(4) 0.4009(1) 0.047(1) Uani 1.00 d . . .
N(7) N 0.1144(3) -0.0191(4) 0.4117(1) 0.048(1) Uani 1.00 d . . .
N(8) N -0.0974(4) 0.1884(4) 0.2417(1) 0.046(1) Uani 1.00 d . . .
N(9) N 0.0543(4) 0.0856(4) 0.2471(2) 0.057(2) Uani 1.00 d . . .
N(10) N -0.1735(3) 0.0387(4) 0.2798(1) 0.042(1) Uani 1.00 d . . .
C(1) C 0.2756(6) 0.0280(7) 0.5727(2) 0.080(3) Uani 1.00 d . . .
C(2) C 0.2756(5) 0.1030(5) 0.5387(2) 0.057(2) Uani 1.00 d . . .
C(3) C 0.2107(5) 0.1748(5) 0.5290(2) 0.056(2) Uani 1.00 d . . .
C(4) C 0.2076(4) 0.2460(5) 0.4975(2) 0.046(2) Uani 1.00 d . . .
C(5) C 0.2758(4) 0.2468(4) 0.4759(2) 0.039(1) Uani 1.00 d . . .
C(6) C 0.3427(4) 0.1704(4) 0.4854(2) 0.040(1) Uani 1.00 d . . .
C(7) C 0.3407(5) 0.1008(5) 0.5161(2) 0.052(2) Uani 1.00 d . . .
C(8) C 0.1303(5) 0.3124(5) 0.4885(2) 0.055(2) Uani 1.00 d . . .
C(9) C 0.0268(5) 0.4298(6) 0.4504(3) 0.078(3) Uani 1.00 d . . .
C(10) C 0.0025(4) 0.4346(6) 0.4068(3) 0.071(2) Uani 1.00 d . . .
C(11) C 0.0607(6) 0.4632(6) 0.3483(2) 0.079(3) Uani 1.00 d . . .
C(12) C 0.0856(5) 0.5936(5) 0.3990(2) 0.065(2) Uani 1.00 d . . .
C(13) C 0.4164(4) 0.1645(4) 0.4630(2) 0.041(1) Uani 1.00 d . . .
C(14) C 0.5515(4) 0.2406(5) 0.4493(2) 0.052(2) Uani 1.00 d . . .
C(15) C 0.5243(4) 0.2790(5) 0.4084(2) 0.048(2) Uani 1.00 d . . .
C(16) C 0.5609(5) 0.2403(5) 0.3777(2) 0.062(2) Uani 1.00 d . . .
C(17) C 0.5349(5) 0.2850(6) 0.3416(2) 0.066(2) Uani 1.00 d . . .
C(18) C 0.4769(5) 0.3685(6) 0.3370(2) 0.064(2) Uani 1.00 d . . .
C(19) C 0.4421(5) 0.4019(5) 0.3689(2) 0.054(2) Uani 1.00 d . . .
C(20) C 0.5131(4) 0.2668(5) 0.5141(2) 0.045(2) Uani 1.00 d . . .
C(21) C 0.4513(4) 0.3331(4) 0.5320(2) 0.042(1) Uani 1.00 d . . .
C(22) C 0.4341(4) 0.3188(5) 0.5694(2) 0.050(2) Uani 1.00 d . . .
C(23) C 0.3760(5) 0.3856(6) 0.5826(2) 0.060(2) Uani 1.00 d . . .
C(24) C 0.3371(5) 0.4654(6) 0.5591(2) 0.061(2) Uani 1.00 d . . .
C(25) C 0.3570(4) 0.4770(4) 0.5228(2) 0.046(2) Uani 1.00 d . . .
C(26) C 0.3161(4) 0.5580(4) 0.4112(2) 0.042(2) Uani 1.00 d . . .
C(27) C 0.3118(5) 0.6720(5) 0.3987(2) 0.059(2) Uani 1.00 d . . .
C(28) C 0.1817(4) 0.2003(5) 0.3578(2) 0.048(2) Uani 1.00 d . . .
C(29) C 0.2570(6) 0.2427(7) 0.3411(3) 0.085(3) Uani 1.00 d . . .
C(30) C -0.2946(5) 0.4449(5) 0.3382(2) 0.060(2) Uani 1.00 d . . .
C(31) C -0.2246(4) 0.3649(4) 0.3356(2) 0.045(2) Uani 1.00 d . . .
C(32) C -0.1975(4) 0.2915(5) 0.3649(2) 0.044(2) Uani 1.00 d . . .
C(33) C -0.1293(4) 0.2185(4) 0.3633(1) 0.036(1) Uani 1.00 d . . .
C(34) C -0.0863(4) 0.2181(4) 0.3315(1) 0.036(1) Uani 1.00 d . . .
C(35) C -0.1141(4) 0.2903(4) 0.3007(2) 0.040(1) Uani 1.00 d . . .
C(36) C -0.1804(4) 0.3617(4) 0.3042(2) 0.046(2) Uani 1.00 d . . .
C(37) C -0.1066(4) 0.1480(5) 0.3964(2) 0.043(2) Uani 1.00 d . . .
C(38) C -0.0220(6) 0.0162(6) 0.4358(2) 0.067(2) Uani 1.00 d . . .
C(39) C 0.0747(7) 0.0049(6) 0.4462(2) 0.077(3) Uani 1.00 d . . .
C(40) C 0.2098(6) -0.0034(7) 0.4231(3) 0.086(3) Uani 1.00 d . . .
C(41) C 0.0983(5) -0.1274(5) 0.3985(2) 0.065(2) Uani 1.00 d . . .
C(42) C -0.0713(4) 0.2864(4) 0.2659(2) 0.046(2) Uani 1.00 d . . .
C(43) C -0.0541(6) 0.1911(6) 0.2074(2) 0.066(2) Uani 1.00 d . . .
C(44) C 0.0391(6) 0.1579(6) 0.2183(2) 0.065(2) Uani 1.00 d . . .
C(45) C 0.1062(8) 0.1939(10) 0.2003(3) 0.109(4) Uani 1.00 d . . .
C(46) C 0.1883(9) 0.154(1) 0.2117(4) 0.139(6) Uani 1.00 d . . .
C(47) C 0.2042(7) 0.079(1) 0.2416(3) 0.116(4) Uani 1.00 d . . .
C(48) C 0.1354(5) 0.0467(7) 0.2581(2) 0.073(3) Uani 1.00 d . . .
C(49) C -0.1942(5) 0.1793(5) 0.2320(2) 0.053(2) Uani 1.00 d . . .
C(50) C -0.2301(4) 0.1144(5) 0.2614(2) 0.046(2) Uani 1.00 d . . .
C(51) C -0.3130(5) 0.1234(6) 0.2693(2) 0.063(2) Uani 1.00 d . . .
C(52) C -0.3418(5) 0.0556(6) 0.2951(2) 0.066(2) Uani 1.00 d . . .
C(53) C -0.2848(5) -0.0206(5) 0.3138(2) 0.056(2) Uani 1.00 d . . .
C(54) C -0.2017(4) -0.0257(5) 0.3053(2) 0.048(2) Uani 1.00 d . . .
C(55) C -0.0082(4) -0.1500(5) 0.2791(2) 0.049(2) Uani 1.00 d . . .
C(56) C 0.0339(6) -0.2473(6) 0.2966(2) 0.076(3) Uani 1.00 d . . .
H(1) H 0.2233 -0.0137 0.5680 0.0996 Uiso 1.00 calc . . .
H(2) H 0.3255 -0.0180 0.5745 0.0996 Uiso 1.00 calc . . .
H(3) H 0.2787 0.0671 0.5956 0.0996 Uiso 1.00 calc . . .
H(4) H 0.1648 0.1791 0.5443 0.0659 Uiso 1.00 calc . . .
H(5) H 0.3862 0.0491 0.5215 0.0587 Uiso 1.00 calc . . .
H(6) H 0.0894 0.3118 0.5061 0.0658 Uiso 1.00 calc . . .
H(7) H -0.0175 0.3924 0.4606 0.0883 Uiso 1.00 calc . . .
H(8) H 0.0330 0.4988 0.4608 0.0883 Uiso 1.00 calc . . .
H(9) H -0.0472 0.4795 0.4009 0.0847 Uiso 1.00 calc . . .
H(10) H -0.0111 0.3657 0.3977 0.0847 Uiso 1.00 calc . . .
H(11) H 0.0083 0.4978 0.3372 0.0943 Uiso 1.00 calc . . .
H(12) H 0.1093 0.4912 0.3380 0.0943 Uiso 1.00 calc . . .
H(13) H 0.0559 0.3891 0.3426 0.0943 Uiso 1.00 calc . . .
H(14) H 0.0956 0.6037 0.4268 0.0751 Uiso 1.00 calc . . .
H(15) H 0.1337 0.6209 0.3891 0.0751 Uiso 1.00 calc . . .
H(16) H 0.0327 0.6280 0.3881 0.0751 Uiso 1.00 calc . . .
H(17) H 0.3917 0.1650 0.4364 0.0482 Uiso 1.00 calc . . .
H(18) H 0.4475 0.1000 0.4695 0.0482 Uiso 1.00 calc . . .
H(19) H 0.6021 0.2784 0.4612 0.0612 Uiso 1.00 calc . . .
H(20) H 0.5651 0.1672 0.4484 0.0612 Uiso 1.00 calc . . .
H(21) H 0.6013 0.1850 0.3812 0.0710 Uiso 1.00 calc . . .
H(22) H 0.5579 0.2582 0.3202 0.0789 Uiso 1.00 calc . . .
H(23) H 0.4585 0.4009 0.3125 0.0745 Uiso 1.00 calc . . .
H(24) H 0.4009 0.4575 0.3660 0.0627 Uiso 1.00 calc . . .
H(25) H 0.5169 0.1987 0.5257 0.0524 Uiso 1.00 calc . . .
H(26) H 0.5691 0.2992 0.5180 0.0524 Uiso 1.00 calc . . .
H(27) H 0.4613 0.2634 0.5852 0.0591 Uiso 1.00 calc . . .
H(28) H 0.3622 0.3772 0.6078 0.0697 Uiso 1.00 calc . . .
H(29) H 0.2966 0.5128 0.5678 0.0689 Uiso 1.00 calc . . .
H(30) H 0.3305 0.5336 0.5067 0.0545 Uiso 1.00 calc . . .
H(31) H 0.3650 0.6896 0.3898 0.0705 Uiso 1.00 calc . . .
H(32) H 0.2632 0.6814 0.3782 0.0705 Uiso 1.00 calc . . .
H(33) H 0.3053 0.7154 0.4200 0.0705 Uiso 1.00 calc . . .
H(34) H 0.3056 0.1976 0.3465 0.1000 Uiso 1.00 calc . . .
H(35) H 0.2389 0.2500 0.3134 0.1000 Uiso 1.00 calc . . .
H(36) H 0.2718 0.3115 0.3516 0.1000 Uiso 1.00 calc . . .
H(37) H -0.2700 0.5146 0.3374 0.0715 Uiso 1.00 calc . . .
H(38) H -0.3409 0.4373 0.3163 0.0715 Uiso 1.00 calc . . .
H(39) H -0.3168 0.4362 0.3613 0.0715 Uiso 1.00 calc . . .
H(40) H -0.2262 0.2923 0.3868 0.0508 Uiso 1.00 calc . . .
H(41) H -0.1974 0.4113 0.2837 0.0520 Uiso 1.00 calc . . .
H(42) H -0.1418 0.1487 0.4159 0.0502 Uiso 1.00 calc . . .
H(43) H -0.0441 0.0499 0.4564 0.0819 Uiso 1.00 calc . . .
H(44) H -0.0488 -0.0500 0.4303 0.0819 Uiso 1.00 calc . . .
H(45) H 0.0880 -0.0516 0.4642 0.0920 Uiso 1.00 calc . . .
H(46) H 0.1000 0.0686 0.4575 0.0920 Uiso 1.00 calc . . .
H(47) H 0.2328 -0.0487 0.4435 0.1037 Uiso 1.00 calc . . .
H(48) H 0.2376 -0.0179 0.4010 0.1037 Uiso 1.00 calc . . .
H(49) H 0.2215 0.0687 0.4305 0.1037 Uiso 1.00 calc . . .
H(50) H 0.0364 -0.1391 0.3913 0.0809 Uiso 1.00 calc . . .
H(51) H 0.1254 -0.1390 0.3763 0.0809 Uiso 1.00 calc . . .
H(52) H 0.1220 -0.1748 0.4185 0.0809 Uiso 1.00 calc . . .
H(53) H -0.0089 0.2864 0.2742 0.0553 Uiso 1.00 calc . . .
H(54) H -0.0880 0.3472 0.2505 0.0553 Uiso 1.00 calc . . .
H(55) H -0.0847 0.1454 0.1880 0.0777 Uiso 1.00 calc . . .
H(56) H -0.0561 0.2615 0.1977 0.0777 Uiso 1.00 calc . . .
H(57) H 0.0947 0.2438 0.1798 0.1316 Uiso 1.00 calc . . .
H(58) H 0.2355 0.1700 0.1983 0.1714 Uiso 1.00 calc . . .
H(59) H 0.2615 0.0509 0.2496 0.1333 Uiso 1.00 calc . . .
H(60) H 0.1441 -0.0035 0.2785 0.0874 Uiso 1.00 calc . . .
H(61) H -0.2195 0.2476 0.2311 0.0631 Uiso 1.00 calc . . .
H(62) H -0.2098 0.1463 0.2072 0.0631 Uiso 1.00 calc . . .
H(63) H -0.3516 0.1761 0.2564 0.0745 Uiso 1.00 calc . . .
H(64) H -0.4000 0.0609 0.2998 0.0763 Uiso 1.00 calc . . .
H(65) H -0.3026 -0.0681 0.3324 0.0681 Uiso 1.00 calc . . .
H(66) H -0.1619 -0.0771 0.3182 0.0563 Uiso 1.00 calc . . .
H(67) H -0.0091 -0.3002 0.2971 0.0886 Uiso 1.00 calc . . .
H(68) H 0.0754 -0.2719 0.2808 0.0886 Uiso 1.00 calc . . .
H(69) H 0.0645 -0.2330 0.3218 0.0886 Uiso 1.00 calc . . .

loop_
_atom_site_aniso_label
_atom_site_aniso_U_11
_atom_site_aniso_U_22
_atom_site_aniso_U_33
_atom_site_aniso_U_12
_atom_site_aniso_U_13
_atom_site_aniso_U_23
Cu(1) 0.0325(3) 0.0381(4) 0.0476(4) -0.0017(3) .0014(3) -0.0016(3)
Cu(2) 0.0341(3) 0.0359(3) 0.0393(3) -0.0016(3) 0.0035(3) 0.0014(3)
Cu(3) 0.0408(4) 0.0344(3) 0.0404(4) 0.0012(3) -0.0022(3) 0.0022(3)
Cu(4) 0.0485(4) 0.0387(4) 0.0365(3) 0.0006(3) 0.0060(3) 0.0012(3)
Cl(1) 0.0466(8) 0.0615(10) 0.0541(9) 0.0052(7) 0.0016(7) -0.0013(7)
Cl(2) 0.0584(10) 0.074(1) 0.0519(9) 0.0123(9) 0.0090(8) 0.0031(8)
Cl(3) 0.119(2) 0.060(1) 0.175(3) 0.009(1) 0.063(2) 0.010(2)
O(1) 0.031(2) 0.044(2) 0.045(2) -0.005(2) 0.004(2) 0.005(2)
O(2) 0.043(2) 0.049(2) 0.042(2) -0.005(2) 0.001(2) 0.001(2)
O(3) 0.044(2) 0.038(2) 0.046(2) -0.002(2) -0.003(2) 0.003(2)
O(4) 0.048(2) 0.040(2) 0.060(3) -0.006(2) .005(2) -0.010(2)
O(5) 0.046(2) 0.041(2) 0.056(2) 0.000(2) 0.005(2) -0.005(2)
O(6) 0.040(2) 0.040(2) 0.037(2) 0.004(2) 0.002(2) -0.001(2)
O(7) 0.053(3) 0.045(2) 0.048(2) 0.007(2) -0.001(2) 0.001(2)
O(8) 0.102(4) 0.073(3) 0.052(3) -0.002(3) -0.007(3) -0.010(2)
O(9) 0.066(3) 0.135(5) 0.079(4) -0.005(4) 0.025(3) 0.027(4)
O(10) 0.107(5) 0.111(5) 0.076(4) -0.032(4) .012(3) -0.035(3)
O(11) 0.100(5) 0.107(5) 0.134(6) 0.059(4) -0.005(4) 0.007(4)
O(12) 0.043(2) 0.079(3) 0.074(3) -0.005(2) .003(2) -0.001(3)
O(13) 0.101(6) 0.38(2) 0.090(5) 0.037(8) 0.043(5) 0.064(8)
O(14) 0.117(6) 0.24(1) 0.060(4) 0.061(7) 0.012(4) 0.010(5)
O(15) 0.114(6) 0.22(1) 0.186(8) 0.097(7) 0.060(6) 0.112(8)
O(16) 0.17(1) 0.114(8) 0.47(2) -0.011(8) 0.00(1) -0.05(1)
O(17) 0.42(2) 0.136(9) 0.36(2) -0.18(1) 0.24(2) -0.11(1)
O(18) 0.21(2) 0.23(2) 0.62(4) -0.01(1) -0.14(2) 0.25(2)
O(19) 0.16(1) 0.49(3) 0.149(9) 0.05(1) 0.039(8) -0.12(1)
O(20) 0.44(3) 0.30(2) 0.24(1) 0.04(2) 0.14(2) -0.16(1)
O(21) 0.26(2) 0.31(2) 0.34(2) 0.10(2) 0.03(2) -0.01(2)
N(1) 0.041(3) 0.047(3) 0.074(4) 0.000(2) 0.018(3) -0.005(3)
N(2) 0.037(3) 0.037(3) 0.074(4) -0.001(2) -0.007(2) -0.004(2)
N(3) 0.036(2) 0.040(2) 0.042(2) 0.002(2) 0.004(2) -0.001(2)
N(4) 0.039(3) 0.054(3) 0.044(3) -0.008(2) 0.012(2) 0.000(2)
N(5) 0.038(2) 0.033(2) 0.042(2) -0.005(2) -0.002(2) -0.002(2)
N(6) 0.051(3) 0.045(3) 0.041(3) 0.001(2) 0.003(2) 0.011(2)
N(7) 0.052(3) 0.035(2) 0.050(3) 0.001(2) -0.012(2) -0.001(2)
N(8) 0.062(3) 0.043(3) 0.032(2) -0.002(2) 0.005(2) 0.000(2)
N(9) 0.074(4) 0.054(3) 0.048(3) -0.001(3) 0.025(3) 0.000(2)
N(10) 0.049(3) 0.038(2) 0.034(2) -0.003(2) -0.004(2) 0.000(2)
C(1) 0.093(6) 0.081(6) 0.064(5) -0.016(5) 0.012(4) 0.026(4)
C(2) 0.072(5) 0.046(4) 0.053(4) -0.014(3) 0.009(3) 0.003(3)
C(3) 0.069(4) 0.053(4) 0.053(4) -0.017(3) .028(3) -0.002(3)
C(4) 0.045(3) 0.043(3) 0.053(3) -0.012(3) .017(3) -0.007(3)
C(5) 0.042(3) 0.038(3) 0.036(3) -0.013(2) .002(2) -0.006(2)
C(6) 0.046(3) 0.031(3) 0.039(3) -0.011(2) 0.001(2) 0.000(2)
C(7) 0.060(4) 0.042(3) 0.052(4) -0.010(3) 0.002(3) 0.002(3)
C(8) 0.057(4) 0.050(4) 0.064(4) -0.004(3) .027(3) -0.005(3)
C(9) 0.046(4) 0.062(5) 0.135(8) 0.006(4) 0.038(5) 0.014(5)
C(10) 0.033(3) 0.047(4) 0.128(7) 0.000(3) 0.001(4) 0.000(4)
C(11) 0.071(5) 0.067(5) 0.084(5) 0.013(4) -0.030(4) -0.003(4)
C(12) 0.052(4) 0.036(3) 0.103(6) 0.001(3) 0.007(4) -0.008(3)
C(13) 0.048(3) 0.029(3) 0.046(3) 0.000(2) 0.006(3) 0.001(2)
C(14) 0.043(3) 0.046(3) 0.067(4) 0.003(3) 0.011(3) -0.001(3)
C(15) 0.043(3) 0.047(3) 0.057(4) -0.006(3) .013(3) -0.003(3)
C(16) 0.064(4) 0.051(4) 0.077(5) 0.011(3) 0.031(4) 0.004(3)
C(17) 0.073(5) 0.065(5) 0.070(5) -0.006(4) .036(4) -0.007(4)
C(18) 0.066(5) 0.078(5) 0.052(4) -0.008(4) 0.022(3) 0.008(4)
C(19) 0.057(4) 0.058(4) 0.051(4) 0.001(3) 0.016(3) 0.007(3)
C(20) 0.040(3) 0.043(3) 0.047(3) -0.003(3) -0.004(2) 0.002(3)
C(21) 0.042(3) 0.037(3) 0.044(3) -0.007(2) -0.002(2) 0.001(2)
C(22) 0.061(4) 0.045(3) 0.041(3) -0.006(3) 0.002(3) 0.005(3)
C(23) 0.069(5) 0.067(4) 0.045(3) -0.005(4) 0.015(3) 0.001(3)
C(24) 0.074(5) 0.058(4) 0.053(4) 0.002(4) 0.019(3) -0.010(3)
C(25) 0.054(4) 0.036(3) 0.048(3) 0.003(3) 0.008(3) -0.001(2)
C(26) 0.049(3) 0.036(3) 0.042(3) 0.002(3) 0.014(3) 0.009(2)
C(27) 0.052(4) 0.054(4) 0.067(4) 0.000(3) 0.001(3) 0.025(3)
C(28) 0.038(3) 0.053(4) 0.052(3) -0.002(3) .001(3) -0.005(3)
C(29) 0.073(5) 0.081(6) 0.109(7) -0.027(5) .035(5) -0.015(5)
C(30) 0.058(4) 0.039(3) 0.081(5) 0.007(3) 0.004(4) -0.007(3)
C(31) 0.048(3) 0.032(3) 0.051(3) 0.001(2) -0.002(3) -0.004(2)
C(32) 0.038(3) 0.042(3) 0.050(3) 0.001(3) 0.006(2) -0.002(3)
C(33) 0.036(3) 0.031(3) 0.040(3) 0.000(2) 0.001(2) 0.004(2)
C(34) 0.041(3) 0.030(3) 0.033(3) -0.004(2) -0.002(2) -0.001(2)
C(35) 0.044(3) 0.030(3) 0.045(3) -0.008(2) 0.001(2) 0.001(2)
C(36) 0.053(4) 0.033(3) 0.046(3) -0.001(3) -0.004(3) 0.005(2)
C(37) 0.047(3) 0.045(3) 0.039(3) -0.002(3) 0.011(2) 0.003(2)
C(38) 0.088(6) 0.059(4) 0.053(4) 0.013(4) 0.012(4) 0.022(3)
C(39) 0.117(7) 0.061(4) 0.046(4) 0.015(5) -0.004(4) 0.009(3)
C(40) 0.066(5) 0.072(5) 0.102(6) 0.000(4) -0.036(5) 0.005(5)
C(41) 0.081(5) 0.033(3) 0.066(4) 0.005(3) -0.022(4) -0.002(3)
C(42) 0.061(4) 0.035(3) 0.041(3) -0.004(3) 0.004(3) 0.003(2)
C(43) 0.104(6) 0.060(4) 0.038(3) -0.004(4) 0.021(4) 0.004(3)
C(44) 0.089(6) 0.069(5) 0.045(4) -0.002(4) .033(4) -0.002(3)
C(45) 0.105(8) 0.139(10) 0.096(7) 0.005(7) 0.051(6) 0.043(7)
C(46) 0.107(9) 0.20(1) 0.14(1) 0.010(9) 0.081(8) 0.047(10)
C(47) 0.068(6) 0.17(1) 0.118(8) 0.027(7) 0.044(6) 0.034(8)
C(48) 0.063(5) 0.086(6) 0.075(5) 0.010(4) 0.025(4) -0.003(4)
C(49) 0.066(4) 0.047(3) 0.037(3) 0.000(3) -0.011(3) 0.005(3)
C(50) 0.051(3) 0.039(3) 0.044(3) 0.001(3) -0.004(3) -0.005(2)
C(51) 0.053(4) 0.051(4) 0.080(5) 0.007(3) 0.000(4) -0.003(3)
C(52) 0.047(4) 0.070(5) 0.082(5) 0.001(4) 0.013(4) -0.011(4)
C(53) 0.055(4) 0.049(4) 0.065(4) -0.004(3) .013(3) -0.001(3)
C(54) 0.061(4) 0.037(3) 0.044(3) -0.001(3) 0.008(3) 0.000(2)
C(55) 0.048(4) 0.045(3) 0.053(4) -0.003(3) .007(3) -0.001(3)
C(56) 0.086(6) 0.041(4) 0.097(6) 0.010(4) 0.009(5) 0.003(4)

loop_
_atom_type_symbol
_atom_type_description
_atom_type_scat_dispersion_real
_atom_type_scat_dispersion_imag
_atom_type_scat_source
C C 0.003 0.002
;International Tables for Crystallography
(1992, Vol. C, Tables 4.2.6.8 and 6.1.1.1)
;
H H 0.000 0.000
;International Tables for Crystallography
(1992, Vol. C, Table 6.1.1.2)
;
N N 0.006 0.003
;International Tables for Crystallography
(1992, Vol. C, Tables 4.2.6.8 and 6.1.1.1)
;
O O 0.011 0.006
;International Tables for Crystallography
(1992, Vol. C, Tables 4.2.6.8 and 6.1.1.1)
;
Cl Cl 0.148 0.159
;International Tables for Crystallography
(1992, Vol. C, Tables 4.2.6.8 and 6.1.1.1)
;
Cu Cu 0.320 1.265
;International Tables for Crystallography
(1992, Vol. C, Tables 4.2.6.8 and 6.1.1.1)
;

loop_
_geom_angle_atom_site_label_1
_geom_angle_atom_site_label_2
_geom_angle_atom_site_label_3
_geom_angle
_geom_angle_site_symmetry_1
_geom_angle_site_symmetry_2
_geom_angle_site_symmetry_3
_geom_angle_publ_flag
O(1) Cu(1) O(2) 94.1(2) . . . yes
O(1) Cu(1) O(4) 89.3(2) . . . yes
O(1) Cu(1) N(1) 93.0(2) . . . yes
O(1) Cu(1) N(2) 177.3(2) . . . yes
O(2) Cu(1) O(4) 109.9(2) . . . yes
O(2) Cu(1) N(1) 147.7(2) . . . yes
O(2) Cu(1) N(2) 87.5(2) . . . yes
O(4) Cu(1) N(1) 101.6(2) . . . yes
O(4) Cu(1) N(2) 92.2(2) . . . yes
N(1) Cu(1) N(2) 84.5(2) . . . yes
O(1) Cu(2) O(3) 97.6(2) . . . yes
O(1) Cu(2) N(3) 92.5(2) . . . yes
O(1) Cu(2) N(4) 108.5(2) . . . yes
O(1) Cu(2) N(5) 86.7(2) . . . yes
O(3) Cu(2) N(3) 169.6(2) . . . yes
O(3) Cu(2) N(4) 96.5(2) . . . yes
O(3) Cu(2) N(5) 94.6(2) . . . yes
N(3) Cu(2) N(4) 82.7(2) . . . yes
N(3) Cu(2) N(5) 83.3(2) . . . yes
N(4) Cu(2) N(5) 159.8(2) . . . yes
O(5) Cu(3) O(6) 89.3(2) . . . yes
O(5) Cu(3) N(6) 166.8(2) . . . yes
O(5) Cu(3) N(7) 95.7(2) . . . yes
O(6) Cu(3) N(6) 92.2(2) . . . yes
O(6) Cu(3) N(7) 168.9(2) . . . yes
N(6) Cu(3) N(7) 85.1(2) . . . yes
O(6) Cu(4) O(7) 89.7(2) . . . yes
O(6) Cu(4) N(8) 90.5(2) . . . yes
O(6) Cu(4) N(9) 103.1(2) . . . yes
O(6) Cu(4) N(10) 90.0(2) . . . yes
O(7) Cu(4) N(8) 177.6(2) . . . yes
O(7) Cu(4) N(9) 95.7(2) . . . yes
O(7) Cu(4) N(10) 98.5(2) . . . yes
N(8) Cu(4) N(9) 81.9(2) . . . yes
N(8) Cu(4) N(10) 83.9(2) . . . yes
N(9) Cu(4) N(10) 160.7(2) . . . yes
O(9) Cl(1) O(10) 110.2(4) . . . yes
O(9) Cl(1) O(11) 110.5(4) . . . yes
O(9) Cl(1) O(12) 108.6(3) . . . yes
O(10) Cl(1) O(11) 109.3(4) . . . yes
O(10) Cl(1) O(12) 110.2(4) . . . yes
O(11) Cl(1) O(12) 108.0(4) . . . yes
O(13) Cl(2) O(14) 113.9(5) . . . yes
O(13) Cl(2) O(15) 120.1(5) . . . yes
O(13) Cl(2) O(16) 99.5(9) . . . yes
O(14) Cl(2) O(15) 119.0(6) . . . yes
O(14) Cl(2) O(16) 96.3(8) . . . yes
O(15) Cl(2) O(16) 100.7(7) . . . yes
O(17) Cl(3) O(18) 107(1) . . . yes
O(17) Cl(3) O(19) 103.1(10) . . . yes
O(17) Cl(3) O(20) 110(1) . . . yes
O(18) Cl(3) O(19) 112(1) . . . yes
O(18) Cl(3) O(20) 110(1) . . . yes
O(19) Cl(3) O(20) 112.1(10) . . . yes
Cu(1) O(1) Cu(2) 116.9(2) . . . yes
Cu(1) O(1) C(5) 123.9(3) . . . yes
Cu(2) O(1) C(5) 114.1(3) . . . yes
Cu(1) O(2) C(26) 127.0(4) . . . yes
Cu(2) O(3) C(26) 125.6(4) . . . yes
Cu(1) O(4) C(28) 137.2(4) . . . yes
Cu(3) O(5) C(28) 104.6(4) . . . yes
Cu(3) O(6) Cu(4) 114.2(2) . . . yes
Cu(3) O(6) C(34) 124.2(3) . . . yes
Cu(4) O(6) C(34) 112.4(3) . . . yes
Cu(4) O(7) C(55) 110.8(4) . . . yes
Cu(1) N(1) C(8) 126.2(5) . . . yes
Cu(1) N(1) C(9) 112.3(5) . . . yes
C(8) N(1) C(9) 121.5(6) . . . yes
Cu(1) N(2) C(10) 104.3(4) . . . yes
Cu(1) N(2) C(11) 113.6(4) . . . yes
Cu(1) N(2) C(12) 112.3(4) . . . yes
C(10) N(2) C(11) 109.3(6) . . . yes
C(10) N(2) C(12) 109.9(5) . . . yes
C(11) N(2) C(12) 107.3(6) . . . yes
Cu(2) N(3) C(13) 109.2(3) . . . yes
Cu(2) N(3) C(14) 107.0(4) . . . yes
Cu(2) N(3) C(20) 107.4(3) . . . yes
C(13) N(3) C(14) 108.6(4) . . . yes
C(13) N(3) C(20) 111.7(4) . . . yes
C(14) N(3) C(20) 112.8(4) . . . yes
Cu(2) N(4) C(15) 113.7(4) . . . yes
Cu(2) N(4) C(19) 127.5(4) . . . yes
C(15) N(4) C(19) 118.6(5) . . . yes
Cu(2) N(5) C(21) 114.3(4) . . . yes
Cu(2) N(5) C(25) 124.2(4) . . . yes
C(21) N(5) C(25) 118.6(5) . . . yes
Cu(3) N(6) C(37) 126.5(4) . . . yes
Cu(3) N(6) C(38) 113.7(4) . . . yes
C(37) N(6) C(38) 119.3(5) . . . yes
Cu(3) N(7) C(39) 104.1(4) . . . yes
Cu(3) N(7) C(40) 115.7(5) . . . yes
Cu(3) N(7) C(41) 109.1(4) . . . yes
C(39) N(7) C(40) 106.8(6) . . . yes
C(39) N(7) C(41) 112.3(6) . . . yes
C(40) N(7) C(41) 108.8(6) . . . yes
Cu(4) N(8) C(42) 109.6(3) . . . yes
Cu(4) N(8) C(43) 105.9(4) . . . yes
Cu(4) N(8) C(49) 108.3(4) . . . yes
C(42) N(8) C(43) 108.9(5) . . . yes
C(42) N(8) C(49) 110.5(5) . . . yes
C(43) N(8) C(49) 113.5(5) . . . yes
Cu(4) N(9) C(44) 114.2(5) . . . yes
Cu(4) N(9) C(48) 126.1(5) . . . yes
C(44) N(9) C(48) 119.6(7) . . . yes
Cu(4) N(10) C(50) 114.1(4) . . . yes
Cu(4) N(10) C(54) 126.1(4) . . . yes
C(50) N(10) C(54) 118.7(6) . . . yes
C(1) C(2) C(3) 120.9(7) . . . yes
C(1) C(2) C(7) 122.3(7) . . . yes
C(3) C(2) C(7) 116.8(6) . . . yes
C(2) C(3) C(4) 123.0(6) . . . yes
C(3) C(4) C(5) 119.9(6) . . . yes
C(3) C(4) C(8) 116.9(6) . . . yes
C(5) C(4) C(8) 123.1(6) . . . yes
O(1) C(5) C(4) 124.7(5) . . . yes
O(1) C(5) C(6) 118.3(5) . . . yes
C(4) C(5) C(6) 117.0(5) . . . yes
C(5) C(6) C(7) 120.1(6) . . . yes
C(5) C(6) C(13) 120.1(5) . . . yes
C(7) C(6) C(13) 119.8(5) . . . yes
C(2) C(7) C(6) 123.0(6) . . . yes
N(1) C(8) C(4) 125.5(6) . . . yes
N(1) C(9) C(10) 106.1(6) . . . yes
N(2) C(10) C(9) 108.9(6) . . . yes
N(3) C(13) C(6) 112.7(4) . . . yes
N(3) C(14) C(15) 110.9(5) . . . yes
N(4) C(15) C(14) 114.7(5) . . . yes
N(4) C(15) C(16) 122.4(6) . . . yes
C(14) C(15) C(16) 122.8(6) . . . yes
C(15) C(16) C(17) 118.3(6) . . . yes
C(16) C(17) C(18) 120.0(6) . . . yes
C(17) C(18) C(19) 118.3(6) . . . yes
N(4) C(19) C(18) 122.2(6) . . . yes
N(3) C(20) C(21) 110.1(4) . . . yes
N(5) C(21) C(20) 113.9(5) . . . yes
N(5) C(21) C(22) 121.7(6) . . . yes
C(20) C(21) C(22) 124.4(5) . . . yes
C(21) C(22) C(23) 118.8(6) . . . yes
C(22) C(23) C(24) 119.7(6) . . . yes
C(23) C(24) C(25) 119.4(6) . . . yes
N(5) C(25) C(24) 122.0(6) . . . yes
O(2) C(26) O(3) 124.2(5) . . . yes
O(2) C(26) C(27) 119.7(5) . . . yes
O(3) C(26) C(27) 116.0(5) . . . yes
O(4) C(28) O(5) 123.3(6) . . . yes
O(4) C(28) C(29) 121.1(6) . . . yes
O(5) C(28) C(29) 115.6(6) . . . yes
C(30) C(31) C(32) 122.2(6) . . . yes
C(30) C(31) C(36) 121.8(6) . . . yes
C(32) C(31) C(36) 115.9(5) . . . yes
C(31) C(32) C(33) 122.6(5) . . . yes
C(32) C(33) C(34) 119.8(5) . . . yes
C(32) C(33) C(37) 116.7(5) . . . yes
C(34) C(33) C(37) 123.5(5) . . . yes
O(6) C(34) C(33) 124.1(5) . . . yes
O(6) C(34) C(35) 117.1(5) . . . yes
C(33) C(34) C(35) 118.8(5) . . . yes
C(34) C(35) C(36) 118.8(5) . . . yes
C(34) C(35) C(42) 118.8(5) . . . yes
C(36) C(35) C(42) 122.4(5) . . . yes
C(31) C(36) C(35) 124.0(5) . . . yes
N(6) C(37) C(33) 123.5(5) . . . yes
N(6) C(38) C(39) 106.9(6) . . . yes
N(7) C(39) C(38) 111.2(6) . . . yes
N(8) C(42) C(35) 111.9(5) . . . yes
N(8) C(43) C(44) 109.9(5) . . . yes
N(9) C(44) C(43) 114.7(6) . . . yes
N(9) C(44) C(45) 121.2(8) . . . yes
C(43) C(44) C(45) 124.0(8) . . . yes
C(44) C(45) C(46) 118.7(9) . . . yes
C(45) C(46) C(47) 120.2(9) . . . yes
C(46) C(47) C(48) 118.3(9) . . . yes
N(9) C(48) C(47) 122.0(8) . . . yes
N(8) C(49) C(50) 111.4(5) . . . yes
N(10) C(50) C(49) 114.9(6) . . . yes
N(10) C(50) C(51) 120.5(6) . . . yes
C(49) C(50) C(51) 124.6(6) . . . yes
C(50) C(51) C(52) 120.3(7) . . . yes
C(51) C(52) C(53) 119.5(7) . . . yes
C(52) C(53) C(54) 117.9(6) . . . yes
N(10) C(54) C(53) 123.1(6) . . . yes
O(7) C(55) O(8) 123.0(6) . . . yes
O(7) C(55) C(56) 115.8(6) . . . yes
O(8) C(55) C(56) 121.2(6) . . . yes

loop_
_geom_bond_atom_site_label_1
_geom_bond_atom_site_label_2
_geom_bond_distance
_geom_bond_site_symmetry_1
_geom_bond_site_symmetry_2
_geom_bond_publ_flag
Cu(1) O(1) 1.938(4) . . yes
Cu(1) O(2) 2.022(4) . . yes
Cu(1) O(4) 2.242(4) . . yes
Cu(1) N(1) 1.948(6) . . yes
Cu(1) N(2) 2.051(5) . . yes
Cu(2) O(1) 2.270(4) . . yes
Cu(2) O(3) 1.931(4) . . yes
Cu(2) N(3) 2.021(5) . . yes
Cu(2) N(4) 2.015(5) . . yes
Cu(2) N(5) 1.992(5) . . yes
Cu(3) O(5) 1.946(4) . . yes
Cu(3) O(6) 1.919(4) . . yes
Cu(3) N(6) 1.920(5) . . yes
Cu(3) N(7) 2.038(5) . . yes
Cu(4) O(6) 2.259(4) . . yes
Cu(4) O(7) 1.946(4) . . yes
Cu(4) N(8) 2.048(5) . . yes
Cu(4) N(9) 1.992(6) . . yes
Cu(4) N(10) 1.982(5) . . yes
Cl(1) O(9) 1.411(6) . . yes
Cl(1) O(10) 1.403(6) . . yes
Cl(1) O(11) 1.430(6) . . yes
Cl(1) O(12) 1.418(5) . . yes
Cl(2) O(13) 1.315(7) . . yes
Cl(2) O(14) 1.361(6) . . yes
Cl(2) O(15) 1.372(7) . . yes
Cl(2) O(16) 1.41(1) . . yes
Cl(3) O(17) 1.25(1) . . yes
Cl(3) O(18) 1.20(1) . . yes
Cl(3) O(19) 1.30(1) . . yes
Cl(3) O(20) 1.40(2) . . yes
O(1) C(5) 1.330(6) . . yes
O(2) C(26) 1.257(7) . . yes
O(3) C(26) 1.267(7) . . yes
O(4) C(28) 1.219(7) . . yes
O(5) C(28) 1.294(7) . . yes
O(6) C(34) 1.330(7) . . yes
O(7) C(55) 1.280(7) . . yes
O(8) C(55) 1.226(7) . . yes
N(1) C(8) 1.269(9) . . yes
N(1) C(9) 1.482(9) . . yes
N(2) C(10) 1.461(9) . . yes
N(2) C(11) 1.482(10) . . yes
N(2) C(12) 1.497(8) . . yes
N(3) C(13) 1.506(7) . . yes
N(3) C(14) 1.467(8) . . yes
N(3) C(20) 1.489(7) . . yes
N(4) C(15) 1.337(8) . . yes
N(4) C(19) 1.342(8) . . yes
N(5) C(21) 1.339(7) . . yes
N(5) C(25) 1.351(8) . . yes
N(6) C(37) 1.291(8) . . yes
N(6) C(38) 1.482(8) . . yes
N(7) C(39) 1.477(10) . . yes
N(7) C(40) 1.466(10) . . yes
N(7) C(41) 1.451(8) . . yes
N(8) C(42) 1.515(7) . . yes
N(8) C(43) 1.471(8) . . yes
N(8) C(49) 1.475(9) . . yes
N(9) C(44) 1.349(9) . . yes
N(9) C(48) 1.335(10) . . yes
N(10) C(50) 1.374(7) . . yes
N(10) C(54) 1.335(8) . . yes
C(1) C(2) 1.521(9) . . yes
C(2) C(3) 1.348(10) . . yes
C(2) C(7) 1.379(10) . . yes
C(3) C(4) 1.415(9) . . yes
C(4) C(5) 1.399(8) . . yes
C(4) C(8) 1.445(9) . . yes
C(5) C(6) 1.408(8) . . yes
C(6) C(7) 1.391(8) . . yes
C(6) C(13) 1.492(8) . . yes
C(9) C(10) 1.50(1) . . yes
C(14) C(15) 1.496(9) . . yes
C(15) C(16) 1.386(9) . . yes
C(16) C(17) 1.38(1) . . yes
C(17) C(18) 1.37(1) . . yes
C(18) C(19) 1.387(9) . . yes
C(20) C(21) 1.485(8) . . yes
C(21) C(22) 1.392(8) . . yes
C(22) C(23) 1.367(10) . . yes
C(23) C(24) 1.369(10) . . yes
C(24) C(25) 1.366(9) . . yes
C(26) C(27) 1.503(8) . . yes
C(28) C(29) 1.485(10) . . yes
C(30) C(31) 1.491(9) . . yes
C(31) C(32) 1.390(8) . . yes
C(31) C(36) 1.390(9) . . yes
C(32) C(33) 1.406(8) . . yes
C(33) C(34) 1.391(8) . . yes
C(33) C(37) 1.453(7) . . yes
C(34) C(35) 1.420(7) . . yes
C(35) C(36) 1.382(8) . . yes
C(35) C(42) 1.481(8) . . yes
C(38) C(39) 1.48(1) . . yes
C(43) C(44) 1.48(1) . . yes
C(44) C(45) 1.38(1) . . yes
C(45) C(46) 1.35(2) . . yes
C(46) C(47) 1.40(2) . . yes
C(47) C(48) 1.35(1) . . yes
C(49) C(50) 1.496(9) . . yes
C(50) C(51) 1.357(10) . . yes
C(51) C(52) 1.37(1) . . yes
C(52) C(53) 1.39(1) . . yes
C(53) C(54) 1.366(9) . . yes
C(55) C(56) 1.471(9) . . yes

loop_
_geom_contact_atom_site_label_1
_geom_contact_atom_site_label_2
_geom_contact_distance
_geom_contact_site_symmetry_1
_geom_contact_site_symmetry_2
_geom_contact_publ_flag
Cl(3) O(21) 3.39(2) . . ?
O(3) C(21) 3.128(7) . 3_666 ?
O(3) C(20) 3.302(7) . 3_666 ?
O(3) N(5) 3.463(6) . 3_666 ?
O(3) C(22) 3.479(8) . 3_666 ?
O(5) O(21) 2.99(2) . 3_656 ?
O(8) C(17) 3.228(9) . 2_545 ?
O(8) C(18) 3.315(9) . 2_545 ?
O(8) C(51) 3.526(9) . 2_445 ?
O(9) C(49) 3.297(8) . . ?
O(9) C(56) 3.45(1) . 2_455 ?
O(10) C(3) 3.494(10) . 4_454 ?
O(10) C(10) 3.564(9) . 2_445 ?
O(10) C(23) 3.57(1) . 4_454 ?
O(10) C(24) 3.59(1) . 4_454 ?
O(11) C(41) 3.40(1) . 2_455 ?
O(11) C(54) 3.435(10) . 2_455 ?
O(11) C(38) 3.44(1) . 2_455 ?
O(12) C(49) 3.248(8) . . ?
O(12) C(23) 3.320(8) . 4_454 ?
O(12) C(43) 3.455(10) . . ?
O(12) C(53) 3.470(8) . 2_455 ?
O(13) C(27) 3.37(1) . . ?
O(14) C(32) 3.283(9) . 3_566 ?
O(14) C(14) 3.30(1) . 3_666 ?
O(14) C(24) 3.51(1) . . ?
O(14) C(37) 3.528(9) . 3_566 ?
O(15) C(39) 3.57(1) . 1_565 ?
O(16) C(25) 3.37(1) . . ?
O(16) N(1) 3.48(1) . . ?
O(16) C(9) 3.49(2) . . ?
O(16) C(24) 3.50(2) . . ?
O(17) O(21) 2.62(3) . . ?
O(17) C(27) 3.27(1) . 3_666 ?
O(17) C(45) 3.30(1) . 4_555 ?
O(18) O(21) 3.07(3) . . ?
O(18) C(16) 3.44(2) . 3_656 ?
O(19) C(53) 3.59(2) . 3_556 ?
O(19) C(52) 3.60(2) . 3_556 ?
O(20) C(13) 3.31(1) . 3_656 ?
O(20) C(7) 3.52(2) . . ?
O(20) C(1) 3.59(2) . . ?
O(21) C(48) 3.19(2) . 3_656 ?
C(12) C(41) 3.528(9) . 1_565 ?
C(17) C(30) 3.33(1) . 1_655 ?
